data_2232703
loop_
_publ_author_name
'Guo, Huan-Mei'

_publ_section_title
;
 5-<i>tert</i>-Butyl 3-ethyl
 1-isopropyl-4,5,6,7-tetrahydro-1<i>H</i>-pyrazolo[4,3-<i>c</i>]pyridine-3,5-dicarboxylate
;
_journal_coeditor_code HB6476
_journal_issue 12
_journal_name_full 'Acta Crystallographica Section E'
_journal_page_first o3239
_journal_paper_doi 10.1107/S1600536811046332
_journal_volume 67
_journal_year 2011
_chemical_formula_iupac 'C17 H27 N3 O4'
_chemical_formula_moiety 'C17 H27 N3 O4'
_chemical_formula_sum 'C17 H27 N3 O4'
_chemical_formula_weight 337.42
_chemical_name_systematic
;
5-<i>tert</i>-Butyl 3-ethyl 1-isopropyl-4,5,6,7-tetrahydro-1<i>H</i>-
pyrazolo[4,3-<i>c</i>]pyridine-3,5-dicarboxylate
;
_space_group_IT_number 14
_symmetry_cell_setting monoclinic
_symmetry_space_group_name_Hall '-P 2ybc'
_symmetry_space_group_name_H-M 'P 1 21/c 1'
_atom_sites_solution_hydrogens geom
_atom_sites_solution_primary direct
_atom_sites_solution_secondary difmap
_audit_creation_method SHELXL-97
_cell_angle_alpha 90.00
_cell_angle_beta 115.760(3)
_cell_angle_gamma 90.00
_cell_formula_units_Z 4
_cell_length_a 13.017(3)
_cell_length_b 12.771(3)
_cell_length_c 11.952(3)
_cell_measurement_reflns_used 5928
_cell_measurement_temperature 173(2)
_cell_measurement_theta_max 27.45
_cell_measurement_theta_min 1.59
_cell_volume 1789.4(7)
_computing_cell_refinement 'CrystalClear (Rigaku, 2007)'
_computing_data_collection 'CrystalClear (Rigaku, 2007)'
_computing_data_reduction 'CrystalClear (Rigaku, 2007)'
_computing_molecular_graphics 'SHELXTL (Sheldrick, 2008)'
_computing_publication_material 'SHELXTL (Sheldrick, 2008)'
_computing_structure_refinement 'SHELXL97 (Sheldrick, 2008)'
_computing_structure_solution 'SHELXS97 (Sheldrick, 2008)'
_diffrn_ambient_temperature 173(2)
_diffrn_measured_fraction_theta_full 0.980
_diffrn_measured_fraction_theta_max 0.980
_diffrn_measurement_device_type 'Rigaku MM007-HF CCD (Saturn 724+)'
_diffrn_measurement_method '\w scans at fixed \c = 45\%'
_diffrn_radiation_monochromator Confocal
_diffrn_radiation_source 'rotating anode'
_diffrn_radiation_type MoK\a
_diffrn_radiation_wavelength 0.71073
_diffrn_reflns_av_R_equivalents 0.0389
_diffrn_reflns_av_sigmaI/netI 0.0544
_diffrn_reflns_limit_h_max 14
_diffrn_reflns_limit_h_min -16
_diffrn_reflns_limit_k_max 15
_diffrn_reflns_limit_k_min -16
_diffrn_reflns_limit_l_max 15
_diffrn_reflns_limit_l_min -8
_diffrn_reflns_number 7844
_diffrn_reflns_theta_full 27.44
_diffrn_reflns_theta_max 27.44
_diffrn_reflns_theta_min 1.74
_exptl_absorpt_coefficient_mu 0.090
_exptl_absorpt_correction_T_max 0.9946
_exptl_absorpt_correction_T_min 0.9814
_exptl_absorpt_correction_type multi-scan
_exptl_absorpt_process_details '(CrystalClear; Rigaku, 2007)'
_exptl_crystal_colour colorless
_exptl_crystal_density_diffrn 1.252
_exptl_crystal_density_method 'not measured'
_exptl_crystal_description block
_exptl_crystal_F_000 728
_exptl_crystal_size_max 0.21
_exptl_crystal_size_mid 0.17
_exptl_crystal_size_min 0.06
_refine_diff_density_max 0.269
_refine_diff_density_min -0.215
_refine_ls_extinction_method none
_refine_ls_goodness_of_fit_ref 1.094
_refine_ls_hydrogen_treatment constr
_refine_ls_matrix_type full
_refine_ls_number_parameters 223
_refine_ls_number_reflns 4013
_refine_ls_number_restraints 0
_refine_ls_restrained_S_all 1.094
_refine_ls_R_factor_all 0.0747
_refine_ls_R_factor_gt 0.0601
_refine_ls_shift/su_max 0.001
_refine_ls_shift/su_mean 0.000
_refine_ls_structure_factor_coef Fsqd
_refine_ls_weighting_details 'calc w=1/[\s^2^(Fo^2^)+(0.0346P)^2^+1.0152P] where P=(Fo^2^+2Fc^2^)/3'
_refine_ls_weighting_scheme calc
_refine_ls_wR_factor_gt 0.1186
_refine_ls_wR_factor_ref 0.1276
_reflns_number_gt 3330
_reflns_number_total 4013
_reflns_threshold_expression I>2\s(I)
_cod_data_source_file hb6476.cif
_cod_data_source_block I
_cod_original_sg_symbol_H-M 'P 21/c'
_cod_database_code 2232703
_cod_database_fobs_code 2232703

loop_
_symmetry_equiv_pos_as_xyz
'x, y, z'
'-x, y+1/2, -z+1/2'
'-x, -y, -z'
'x, -y-1/2, z-1/2'

loop_
_atom_site_type_symbol
_atom_site_label
_atom_site_fract_x
_atom_site_fract_y
_atom_site_fract_z
_atom_site_U_iso_or_equiv
_atom_site_adp_type
_atom_site_calc_flag
_atom_site_refinement_flags
_atom_site_occupancy
_atom_site_symmetry_multiplicity
O O1 0.89479(12) 0.21624(10) 0.88381(12) 0.0305(3) Uani d . 1 1
O O2 0.83497(11) 0.09119(10) 0.73679(11) 0.0270(3) Uani d . 1 1
O O3 0.59568(12) -0.19414(12) 0.66795(13) 0.0379(4) Uani d . 1 1
O O4 0.62019(11) -0.32250(10) 0.80972(12) 0.0272(3) Uani d . 1 1
N N1 0.86219(13) -0.02179(11) 1.09856(13) 0.0214(3) Uani d . 1 1
N N2 0.87328(12) 0.06944(11) 1.04856(13) 0.0208(3) Uani d . 1 1
N N3 0.77214(13) -0.23478(12) 0.81927(14) 0.0231(3) Uani d . 1 1
C C1 0.86041(14) 0.04334(13) 0.93459(16) 0.0191(4) Uani d . 1 1
C C2 0.83954(14) -0.06483(14) 0.91134(16) 0.0194(4) Uani d . 1 1
C C3 0.84147(14) -0.10378(14) 1.01911(16) 0.0202(4) Uani d . 1 1
C C4 0.82646(16) -0.21603(14) 1.04464(17) 0.0236(4) Uani d . 1 1
H H4A 0.7507 -0.2267 1.0436 0.028 Uiso calc R 1 1
H H4B 0.8859 -0.2369 1.1272 0.028 Uiso calc R 1 1
C C5 0.83677(16) -0.28141(14) 0.94246(17) 0.0241(4) Uani d . 1 1
H H5B 0.9181 -0.2869 0.9595 0.029 Uiso calc R 1 1
H H5A 0.8080 -0.3530 0.9433 0.029 Uiso calc R 1 1
C C6 0.82002(16) -0.13484(14) 0.80231(17) 0.0245(4) Uani d . 1 1
H H6A 0.7665 -0.1010 0.7241 0.029 Uiso calc R 1 1
H H6B 0.8930 -0.1474 0.7974 0.029 Uiso calc R 1 1
C C7 0.86696(14) 0.12674(14) 0.85268(16) 0.0206(4) Uani d . 1 1
C C8 0.83558(18) 0.16686(16) 0.64603(17) 0.0307(4) Uani d . 1 1
H H8B 0.9146 0.1795 0.6575 0.037 Uiso calc R 1 1
H H8A 0.8028 0.2342 0.6559 0.037 Uiso calc R 1 1
C C9 0.7652(2) 0.12184(19) 0.51993(18) 0.0409(5) Uani d . 1 1
H H9B 0.7695 0.1678 0.4565 0.061 Uiso calc R 1 1
H H9A 0.6856 0.1159 0.5067 0.061 Uiso calc R 1 1
H H9C 0.7943 0.0523 0.5141 0.061 Uiso calc R 1 1
C C10 0.85336(16) -0.02244(14) 1.21705(16) 0.0241(4) Uani d . 1 1
H H10 0.8639 -0.0962 1.2482 0.029 Uiso calc R 1 1
C C11 0.94661(17) 0.04410(16) 1.31347(17) 0.0298(4) Uani d . 1 1
H H11B 1.0211 0.0209 1.3211 0.045 Uiso calc R 1 1
H H11C 0.9441 0.0366 1.3939 0.045 Uiso calc R 1 1
H H11A 0.9348 0.1177 1.2877 0.045 Uiso calc R 1 1
C C12 0.73472(17) 0.01270(18) 1.19462(19) 0.0365(5) Uani d . 1 1
H H12B 0.7229 0.0853 1.1652 0.055 Uiso calc R 1 1
H H12C 0.7267 0.0079 1.2723 0.055 Uiso calc R 1 1
H H12A 0.6779 -0.0324 1.1318 0.055 Uiso calc R 1 1
C C13 0.65564(16) -0.24563(15) 0.75820(17) 0.0246(4) Uani d . 1 1
C C14 0.49694(16) -0.34246(16) 0.76793(18) 0.0293(4) Uani d . 1 1
C C15 0.49744(19) -0.43108(18) 0.8521(2) 0.0433(6) Uani d . 1 1
H H15A 0.4187 -0.4506 0.8330 0.065 Uiso calc R 1 1
H H15C 0.5368 -0.4085 0.9389 0.065 Uiso calc R 1 1
H H15B 0.5371 -0.4916 0.8389 0.065 Uiso calc R 1 1
C C16 0.44174(18) -0.3756(2) 0.6327(2) 0.0434(6) Uani d . 1 1
H H16B 0.3628 -0.3971 0.6094 0.065 Uiso calc R 1 1
H H16C 0.4843 -0.4345 0.6207 0.065 Uiso calc R 1 1
H H16A 0.4425 -0.3167 0.5805 0.065 Uiso calc R 1 1
C C17 0.44277(19) -0.24554(19) 0.7929(2) 0.0410(5) Uani d . 1 1
H H17A 0.4487 -0.1872 0.7428 0.062 Uiso calc R 1 1
H H17C 0.4823 -0.2273 0.8811 0.062 Uiso calc R 1 1
H H17B 0.3622 -0.2595 0.7708 0.062 Uiso calc R 1 1

loop_
_atom_site_aniso_label
_atom_site_aniso_U_11
_atom_site_aniso_U_22
_atom_site_aniso_U_33
_atom_site_aniso_U_12
_atom_site_aniso_U_13
_atom_site_aniso_U_23
O1 0.0424(8) 0.0206(7) 0.0280(7) -0.0067(6) 0.0148(6) -0.0004(5)
O2 0.0420(8) 0.0206(7) 0.0205(6) -0.0026(6) 0.0154(6) 0.0015(5)
O3 0.0346(8) 0.0423(9) 0.0303(8) -0.0006(7) 0.0079(7) 0.0120(7)
O4 0.0233(7) 0.0266(7) 0.0301(7) -0.0030(5) 0.0099(6) 0.0028(6)
N1 0.0283(8) 0.0172(7) 0.0201(7) -0.0012(6) 0.0119(7) 0.0001(6)
N2 0.0246(8) 0.0177(7) 0.0211(7) -0.0008(6) 0.0108(6) 0.0007(6)
N3 0.0275(8) 0.0192(7) 0.0226(8) -0.0042(6) 0.0110(7) -0.0027(6)
C1 0.0179(8) 0.0192(9) 0.0202(8) -0.0008(7) 0.0085(7) 0.0001(7)
C2 0.0199(8) 0.0194(9) 0.0198(8) -0.0022(7) 0.0094(7) -0.0015(7)
C3 0.0215(9) 0.0183(9) 0.0209(8) -0.0013(7) 0.0092(7) -0.0012(7)
C4 0.0294(10) 0.0199(9) 0.0219(9) -0.0032(8) 0.0114(8) 0.0010(7)
C5 0.0263(9) 0.0193(9) 0.0248(9) -0.0005(7) 0.0093(8) -0.0005(7)
C6 0.0340(10) 0.0205(9) 0.0233(9) -0.0065(8) 0.0164(8) -0.0037(7)
C7 0.0191(8) 0.0204(9) 0.0225(9) 0.0005(7) 0.0093(7) 0.0022(7)
C8 0.0410(12) 0.0279(10) 0.0263(10) -0.0007(9) 0.0176(9) 0.0068(8)
C9 0.0554(14) 0.0414(13) 0.0237(10) -0.0036(11) 0.0152(10) 0.0064(9)
C10 0.0354(10) 0.0223(9) 0.0177(8) 0.0003(8) 0.0143(8) 0.0017(7)
C11 0.0368(11) 0.0302(11) 0.0210(9) 0.0016(9) 0.0113(9) -0.0022(8)
C12 0.0343(11) 0.0490(13) 0.0320(11) -0.0023(10) 0.0198(9) 0.0007(10)
C13 0.0285(10) 0.0229(9) 0.0231(9) -0.0023(8) 0.0118(8) -0.0022(8)
C14 0.0223(9) 0.0337(11) 0.0321(10) -0.0019(8) 0.0121(8) -0.0006(9)
C15 0.0356(12) 0.0398(13) 0.0555(15) -0.0079(10) 0.0207(11) 0.0071(11)
C16 0.0289(11) 0.0602(16) 0.0395(12) -0.0135(11) 0.0133(10) -0.0149(11)
C17 0.0385(12) 0.0445(13) 0.0453(13) 0.0071(10) 0.0231(11) -0.0003(11)

loop_
_atom_type_symbol
_atom_type_description
_atom_type_scat_dispersion_real
_atom_type_scat_dispersion_imag
_atom_type_scat_source
C C 0.0033 0.0016 'International Tables Vol C Tables 4.2.6.8 and 6.1.1.4'
H H 0.0000 0.0000 'International Tables Vol C Tables 4.2.6.8 and 6.1.1.4'
N N 0.0061 0.0033 'International Tables Vol C Tables 4.2.6.8 and 6.1.1.4'
O O 0.0106 0.0060 'International Tables Vol C Tables 4.2.6.8 and 6.1.1.4'

loop_
_geom_angle_atom_site_label_1
_geom_angle_atom_site_label_2
_geom_angle_atom_site_label_3
_geom_angle
C7 O2 C8 116.44(14)
C13 O4 C14 120.61(14)
N2 N1 C3 112.56(14)
N2 N1 C10 120.08(14)
C3 N1 C10 126.43(15)
C1 N2 N1 104.24(14)
C13 N3 C5 120.72(15)
C13 N3 C6 116.71(15)
C5 N3 C6 113.42(14)
N2 C1 C2 111.82(15)
N2 C1 C7 118.53(15)
C2 C1 C7 129.64(16)
C3 C2 C1 104.29(15)
C3 C2 C6 121.62(16)
C1 C2 C6 134.09(16)
N1 C3 C2 107.09(15)
N1 C3 C4 126.83(15)
C2 C3 C4 126.07(16)
C3 C4 C5 107.16(14)
C3 C4 H4A 110.3
C5 C4 H4A 110.3
C3 C4 H4B 110.3
C5 C4 H4B 110.3
H4A C4 H4B 108.5
N3 C5 C4 111.58(15)
N3 C5 H5B 109.3
C4 C5 H5B 109.3
N3 C5 H5A 109.3
C4 C5 H5A 109.3
H5B C5 H5A 108.0
N3 C6 C2 108.50(14)
N3 C6 H6A 110.0
C2 C6 H6A 110.0
N3 C6 H6B 110.0
C2 C6 H6B 110.0
H6A C6 H6B 108.4
O1 C7 O2 123.77(16)
O1 C7 C1 125.12(17)
O2 C7 C1 111.09(15)
O2 C8 C9 107.22(16)
O2 C8 H8B 110.3
C9 C8 H8B 110.3
O2 C8 H8A 110.3
C9 C8 H8A 110.3
H8B C8 H8A 108.5
C8 C9 H9B 109.5
C8 C9 H9A 109.5
H9B C9 H9A 109.5
C8 C9 H9C 109.5
H9B C9 H9C 109.5
H9A C9 H9C 109.5
N1 C10 C12 109.16(15)
N1 C10 C11 110.89(15)
C12 C10 C11 112.66(17)
N1 C10 H10 108.0
C12 C10 H10 108.0
C11 C10 H10 108.0
C10 C11 H11B 109.5
C10 C11 H11C 109.5
H11B C11 H11C 109.5
C10 C11 H11A 109.5
H11B C11 H11A 109.5
H11C C11 H11A 109.5
C10 C12 H12B 109.5
C10 C12 H12C 109.5
H12B C12 H12C 109.5
C10 C12 H12A 109.5
H12B C12 H12A 109.5
H12C C12 H12A 109.5
O3 C13 O4 125.96(18)
O3 C13 N3 123.52(17)
O4 C13 N3 110.48(15)
O4 C14 C15 102.34(15)
O4 C14 C16 110.48(15)
C15 C14 C16 111.31(19)
O4 C14 C17 108.74(16)
C15 C14 C17 110.36(18)
C16 C14 C17 113.07(18)
C14 C15 H15A 109.5
C14 C15 H15C 109.5
H15A C15 H15C 109.5
C14 C15 H15B 109.5
H15A C15 H15B 109.5
H15C C15 H15B 109.5
C14 C16 H16B 109.5
C14 C16 H16C 109.5
H16B C16 H16C 109.5
C14 C16 H16A 109.5
H16B C16 H16A 109.5
H16C C16 H16A 109.5
C14 C17 H17A 109.5
C14 C17 H17C 109.5
H17A C17 H17C 109.5
C14 C17 H17B 109.5
H17A C17 H17B 109.5
H17C C17 H17B 109.5

loop_
_geom_bond_atom_site_label_1
_geom_bond_atom_site_label_2
_geom_bond_distance
O1 C7 1.208(2)
O2 C7 1.340(2)
O2 C8 1.455(2)
O3 C13 1.214(2)
O4 C13 1.343(2)
O4 C14 1.480(2)
N1 N2 1.345(2)
N1 C3 1.360(2)
N1 C10 1.470(2)
N2 C1 1.340(2)
N3 C13 1.375(2)
N3 C5 1.468(2)
N3 C6 1.472(2)
C1 C2 1.412(2)
C1 C7 1.474(2)
C2 C3 1.371(2)
C2 C6 1.508(2)
C3 C4 1.496(2)
C4 C5 1.533(2)
C4 H4A 0.9900
C4 H4B 0.9900
C5 H5B 0.9900
C5 H5A 0.9900
C6 H6A 0.9900
C6 H6B 0.9900
C8 C9 1.497(3)
C8 H8B 0.9900
C8 H8A 0.9900
C9 H9B 0.9800
C9 H9A 0.9800
C9 H9C 0.9800
C10 C12 1.516(3)
C10 C11 1.519(3)
C10 H10 1.0000
C11 H11B 0.9800
C11 H11C 0.9800
C11 H11A 0.9800
C12 H12B 0.9800
C12 H12C 0.9800
C12 H12A 0.9800
C14 C15 1.512(3)
C14 C16 1.516(3)
C14 C17 1.517(3)
C15 H15A 0.9800
C15 H15C 0.9800
C15 H15B 0.9800
C16 H16B 0.9800
C16 H16C 0.9800
C16 H16A 0.9800
C17 H17A 0.9800
C17 H17C 0.9800
C17 H17B 0.9800

loop_
_geom_hbond_atom_site_label_D
_geom_hbond_atom_site_label_H
_geom_hbond_atom_site_label_A
_geom_hbond_site_symmetry_A
_geom_hbond_distance_DH
_geom_hbond_distance_HA
_geom_hbond_distance_DA
_geom_hbond_angle_DHA
C5 H5B O1 3_757 0.99 2.51 3.303(3) 137
C11 H11A O1 4_566 0.98 2.57 3.320(3) 133

loop_
_geom_torsion_atom_site_label_1
_geom_torsion_atom_site_label_2
_geom_torsion_atom_site_label_3
_geom_torsion_atom_site_label_4
_geom_torsion
C3 N1 N2 C1 -0.73(19)
C10 N1 N2 C1 -170.41(15)
N1 N2 C1 C2 0.77(19)
N1 N2 C1 C7 179.55(14)
N2 C1 C2 C3 -0.5(2)
C7 C1 C2 C3 -179.14(17)
N2 C1 C2 C6 -179.51(18)
C7 C1 C2 C6 1.9(3)
N2 N1 C3 C2 0.4(2)
C10 N1 C3 C2 169.31(16)
N2 N1 C3 C4 179.00(16)
C10 N1 C3 C4 -12.1(3)
C1 C2 C3 N1 0.07(18)
C6 C2 C3 N1 179.20(15)
C1 C2 C3 C4 -178.52(17)
C6 C2 C3 C4 0.6(3)
N1 C3 C4 C5 -165.31(16)
C2 C3 C4 C5 13.0(2)
C13 N3 C5 C4 -77.8(2)
C6 N3 C5 C4 67.98(19)
C3 C4 C5 N3 -44.5(2)
C13 N3 C6 C2 97.36(18)
C5 N3 C6 C2 -49.90(19)
C3 C2 C6 N3 16.5(2)
C1 C2 C6 N3 -164.66(18)
C8 O2 C7 O1 0.4(3)
C8 O2 C7 C1 178.84(15)
N2 C1 C7 O1 8.1(3)
C2 C1 C7 O1 -173.39(18)
N2 C1 C7 O2 -170.33(15)
C2 C1 C7 O2 8.2(3)
C7 O2 C8 C9 -163.00(16)
N2 N1 C10 C12 75.7(2)
C3 N1 C10 C12 -92.4(2)
N2 N1 C10 C11 -49.0(2)
C3 N1 C10 C11 142.90(17)
C14 O4 C13 O3 -8.2(3)
C14 O4 C13 N3 174.12(15)
C5 N3 C13 O3 166.25(18)
C6 N3 C13 O3 21.5(3)
C5 N3 C13 O4 -16.0(2)
C6 N3 C13 O4 -160.74(14)
C13 O4 C14 C15 -178.30(17)
C13 O4 C14 C16 63.1(2)
C13 O4 C14 C17 -61.5(2)

loop_
_cod_related_entry_id
_cod_related_entry_database
_cod_related_entry_code
1 ChemSpider 30657221
